data_9015740
loop_
_publ_author_name
'Averbuch-Pouchot M'
'Durif, A.'

_publ_section_title
;
 Crystal structures of two new types of cyclo-tetraphosphates:
 tetracalcium tetrapotassium tris(cyclo-tetraphosphate) octahydrate and
 calcium disodium cyclo-tetraphosphate 5.5-hydrate
 _cod_database_code 1007179
;
_journal_name_full 'Acta Crystallographica, Section C'
_journal_page_first 212
_journal_page_last 216
_journal_paper_doi 10.1107/S0108270187010175
_journal_volume 44
_journal_year 1988
_chemical_formula_sum 'Ca2 Na4 O35 P8'
_space_group_IT_number 28
_symmetry_space_group_name_Hall 'P 2 -2a'
_symmetry_space_group_name_H-M 'P m a 2'
_cell_angle_alpha 90
_cell_angle_beta 90
_cell_angle_gamma 90
_cell_length_a 27.88
_cell_length_b 7.536
_cell_length_c 7.378
_cell_formula_units_Z 2
_cell_volume 1550.145
_database_code_amcsd 0010062
_exptl_crystal_density_diffrn 2.099
_cod_duplicate_entry 1007179
_cod_original_formula_sum 'Ca2 P8 Na4 O35'
_cod_database_code 9015740
_amcsd_formula_title 'Ca H11 Na2 O17.5 P4'

loop_
_space_group_symop_operation_xyz
x,y,z
1/2+x,-y,z
1/2-x,y,z
-x,-y,z

loop_
_atom_site_label
_atom_site_fract_x
_atom_site_fract_y
_atom_site_fract_z
Ca1 0.00000 0.00000 0.00000
Ca2 0.25000 0.37180 0.61830
P1 0.04968 0.29250 0.34140
P2 0.05558 0.68840 0.33130
P3 0.19791 0.71700 0.91290
P4 0.19704 0.43740 0.18890
Na1 0.37650 0.02610 0.10480
Na2 0.13200 0.47810 0.61420
O1 0.41780 0.26020 0.49540
O2 0.44890 0.17110 0.18220
O3 0.44490 0.48710 0.25970
O4 0.00360 0.70300 0.42420
O5 0.09070 0.71050 0.47720
O6 0.44220 0.80070 0.16710
O7 0.19860 0.56990 0.77730
O8 0.33540 0.86560 0.89310
O9 0.33690 0.31500 0.09670
O10 0.19540 0.45320 0.38780
O11 0.25000 0.39160 0.12120
O12 0.25000 0.80170 0.93310
O13 0.31030 0.63570 0.11120
O14 0.41620 0.48650 0.87680
O15 0.18530 0.21050 0.75210
O16 0.07310 0.00950 0.80220
O17 0.49950 0.28160 0.82790
O18 0.15480 -0.01230 0.39910
O19 0.25000 0.09260 0.45930

loop_
_cod_related_entry_id
_cod_related_entry_database
_cod_related_entry_code
1 AMCSD 0010062
